data_7707146
loop_
_publ_author_name
'Lobana, Tarlok S.'
'Indoria, Shikha'
'Sood, Henna'
'Arora, Daljit S.'
'Kaur, Manpreet'
'Jasinski, Jerry P.'

_publ_section_title
;
 Synthesis of (3-nitro-2-oxo-benzaldehyde thiosemicarbazonato)-zinc(II)
 complexes: the position of nitro group in phenyl ring alters
 antimicrobial activity against <i>K. pneumoniae</i> 1, <i>S.
 typhimurium</i> 2, MRSA and <i>C. albicans</i>.
;
_journal_issue 20
_journal_name_full 'Dalton transactions (Cambridge, England : 2003)'
_journal_page_first 6823
_journal_page_last 6833
_journal_paper_doi 10.1039/d1dt00657f
_journal_volume 50
_journal_year 2021
_chemical_formula_moiety 'C26 H18 N6 O3 S Zn'
_chemical_formula_sum 'C26 H18 N6 O3 S Zn'
_chemical_formula_weight 559.89
_chemical_name_systematic JPL-175
_space_group_crystal_system monoclinic
_space_group_IT_number 14
_space_group_name_Hall '-P 2ybc'
_space_group_name_H-M_alt 'P 1 21/c 1'
_atom_sites_solution_hydrogens geom
_atom_sites_solution_primary direct
_atom_sites_solution_secondary difmap
_audit_creation_method SHELXL-2018/3
_audit_update_record
;
2021-03-25 deposited with the CCDC.	2021-04-15 downloaded from the CCDC.
;
_cell_angle_alpha 90
_cell_angle_beta 112.729(8)
_cell_angle_gamma 90
_cell_formula_units_Z 4
_cell_length_a 9.5596(7)
_cell_length_b 30.0912(14)
_cell_length_c 9.0688(5)
_cell_measurement_reflns_used 4181
_cell_measurement_temperature 173(2)
_cell_measurement_theta_max 31.3530
_cell_measurement_theta_min 3.5640
_cell_volume 2406.1(3)
_computing_cell_refinement
;
CrysAlisPro, Agilent Technologies,
Version 1.171.37.35 (release 13-08-2014 CrysAlis171 .NET)
(compiled Aug 13 2014,18:06:01)
;
_computing_data_collection
;
CrysAlisPro, Agilent Technologies,
Version 1.171.37.35 (release 13-08-2014 CrysAlis171 .NET)
(compiled Aug 13 2014,18:06:01)
;
_computing_data_reduction
;
CrysAlisPro, Agilent Technologies,
Version 1.171.37.35 (release 13-08-2014 CrysAlis171 .NET)
(compiled Aug 13 2014,18:06:01)
;
_computing_molecular_graphics 'Olex2 (Dolomanov et al., 2009)'
_computing_publication_material 'Olex2 (Dolomanov et al., 2009)'
_computing_structure_refinement 'SHELXL-2018/3 (Sheldrick, 2018)'
_computing_structure_solution 'ShelXT (Sheldrick, 2015)'
_diffrn_ambient_temperature 173(2)
_diffrn_detector_area_resol_mean 16.0416
_diffrn_measured_fraction_theta_full 0.994
_diffrn_measured_fraction_theta_max 0.995
_diffrn_measurement_device_type 'Xcalibur, Eos, Gemini'
_diffrn_measurement_method '\w scans'
_diffrn_radiation_type MoK\a
_diffrn_radiation_wavelength 0.71073
_diffrn_reflns_av_R_equivalents 0.0352
_diffrn_reflns_av_unetI/netI 0.0477
_diffrn_reflns_Laue_measured_fraction_full 0.994
_diffrn_reflns_Laue_measured_fraction_max 0.995
_diffrn_reflns_limit_h_max 9
_diffrn_reflns_limit_h_min -12
_diffrn_reflns_limit_k_max 38
_diffrn_reflns_limit_k_min -37
_diffrn_reflns_limit_l_max 10
_diffrn_reflns_limit_l_min -11
_diffrn_reflns_number 12495
_diffrn_reflns_point_group_measured_fraction_full 0.994
_diffrn_reflns_point_group_measured_fraction_max 0.995
_diffrn_reflns_theta_full 25.242
_diffrn_reflns_theta_max 27.101
_diffrn_reflns_theta_min 3.324
_diffrn_source 'Enhance (Mo) X-ray Source'
_exptl_absorpt_coefficient_mu 1.150
_exptl_absorpt_correction_T_max 1.00000
_exptl_absorpt_correction_T_min 0.87620
_exptl_absorpt_correction_type multi-scan
_exptl_absorpt_process_details
;
CrysAlisPro, Agilent Technologies,
Version 1.171.37.35 (release 13-08-2014 CrysAlis171 .NET)
(compiled Aug 13 2014,18:06:01)
Empirical absorption correction using spherical harmonics,
 implemented in SCALE3 ABSPACK scaling algorithm.
;
_exptl_crystal_colour 'clear light red'
_exptl_crystal_density_diffrn 1.546
_exptl_crystal_density_method 'not measured'
_exptl_crystal_description irregular
_exptl_crystal_F_000 1144
_exptl_crystal_size_max 0.49
_exptl_crystal_size_mid 0.22
_exptl_crystal_size_min 0.18
_refine_diff_density_max 0.910
_refine_diff_density_min -0.676
_refine_diff_density_rms 0.067
_refine_ls_extinction_method none
_refine_ls_goodness_of_fit_ref 1.163
_refine_ls_hydrogen_treatment constr
_refine_ls_matrix_type full
_refine_ls_number_parameters 334
_refine_ls_number_reflns 5292
_refine_ls_number_restraints 0
_refine_ls_restrained_S_all 1.163
_refine_ls_R_factor_all 0.0738
_refine_ls_R_factor_gt 0.0567
_refine_ls_shift/su_max 0.002
_refine_ls_shift/su_mean 0.000
_refine_ls_structure_factor_coef Fsqd
_refine_ls_weighting_details 'w=1/[\s^2^(Fo^2^)+(0.0345P)^2^+2.3107P] where P=(Fo^2^+2Fc^2^)/3'
_refine_ls_weighting_scheme calc
_refine_ls_wR_factor_gt 0.1147
_refine_ls_wR_factor_ref 0.1246
_reflns_Friedel_coverage 0.000
_reflns_number_gt 4288
_reflns_number_total 5292
_reflns_threshold_expression 'I > 2\s(I)'
_cod_data_source_file d1dt00657f2.cif
_cod_data_source_block shelx
_cod_depositor_comments 'Adding full bibliography for 7707144--7707147.cif.'
_cod_original_sg_symbol_H-M 'P 21/c'
_cod_database_code 7707146
_shelx_shelxl_version_number 2018/3
_shelx_space_group_comment
;
The symmetry employed for this shelxl refinement is uniquely defined
by the following loop, which should always be used as a source of
symmetry information in preference to the above space-group names.
They are only intended as comments.
;

loop_
_space_group_symop_operation_xyz
'x, y, z'
'-x, y+1/2, -z+1/2'
'-x, -y, -z'
'x, -y-1/2, z-1/2'

loop_
_atom_site_label
_atom_site_type_symbol
_atom_site_fract_x
_atom_site_fract_y
_atom_site_fract_z
_atom_site_U_iso_or_equiv
_atom_site_adp_type
_atom_site_occupancy
_atom_site_site_symmetry_order
_atom_site_calc_flag
_atom_site_refinement_flags_posn
_atom_site_refinement_flags_adp
_atom_site_refinement_flags_occupancy
_atom_site_disorder_assembly
_atom_site_disorder_group
Zn1 Zn 0.55277(5) 0.62547(2) 0.25993(5) 0.03534(13) Uani 1 1 d . . . . .
S1 S 0.45037(15) 0.65542(4) -0.00017(12) 0.0602(3) Uani 1 1 d . . . . .
O1 O 0.7193(3) 0.62124(7) 0.4798(3) 0.0376(5) Uani 1 1 d . . . . .
O2 O 0.9779(3) 0.57906(10) 0.6620(4) 0.0598(8) Uani 1 1 d . . . . .
O3 O 0.9970(5) 0.57570(12) 0.9054(4) 0.0884(12) Uani 1 1 d . . . . .
N1 N 0.2671(4) 0.72453(10) -0.0638(3) 0.0417(7) Uani 1 1 d . . . . .
H1 H 0.245296 0.713423 -0.159889 0.050 Uiso 1 1 calc R U . . .
N2 N 0.4017(3) 0.71475(9) 0.2041(3) 0.0371(7) Uani 1 1 d . . . . .
N3 N 0.5059(3) 0.68823(9) 0.3210(3) 0.0325(6) Uani 1 1 d . . . . .
N4 N 0.3984(3) 0.58102(9) 0.2935(3) 0.0368(6) Uani 1 1 d . . . . .
N5 N 0.6321(3) 0.56349(10) 0.2030(3) 0.0370(7) Uani 1 1 d . . . . .
N6 N 0.9529(4) 0.59427(11) 0.7743(4) 0.0502(8) Uani 1 1 d . . . . .
C1 C 0.3716(4) 0.70070(11) 0.0598(4) 0.0347(7) Uani 1 1 d . . . . .
C2 C 0.5643(4) 0.70695(11) 0.4589(4) 0.0364(8) Uani 1 1 d . . . . .
H2 H 0.529806 0.736044 0.467863 0.044 Uiso 1 1 calc R U . . .
C3 C 0.6777(4) 0.68794(11) 0.6019(4) 0.0365(7) Uani 1 1 d . . . . .
C4 C 0.7531(4) 0.64644(11) 0.6033(4) 0.0326(7) Uani 1 1 d . . . . .
C5 C 0.8664(4) 0.63531(12) 0.7558(4) 0.0415(8) Uani 1 1 d . . . . .
C6 C 0.8978(5) 0.66042(14) 0.8929(5) 0.0558(11) Uani 1 1 d . . . . .
H6 H 0.971999 0.650609 0.991678 0.067 Uiso 1 1 calc R U . . .
C7 C 0.8214(6) 0.69949(16) 0.8857(5) 0.0680(14) Uani 1 1 d . . . . .
H7 H 0.842765 0.717162 0.978675 0.082 Uiso 1 1 calc R U . . .
C8 C 0.7125(5) 0.71267(14) 0.7402(4) 0.0540(11) Uani 1 1 d . . . . .
H8 H 0.659628 0.739732 0.735214 0.065 Uiso 1 1 calc R U . . .
C9 C 0.1906(4) 0.76385(12) -0.0585(4) 0.0373(8) Uani 1 1 d . . . . .
C10 C 0.0521(5) 0.77192(15) -0.1831(5) 0.0547(11) Uani 1 1 d . . . . .
H10 H 0.014130 0.751248 -0.268587 0.066 Uiso 1 1 calc R U . . .
C11 C -0.0313(5) 0.80953(16) -0.1844(5) 0.0594(12) Uani 1 1 d . . . . .
H11 H -0.126241 0.814283 -0.269969 0.071 Uiso 1 1 calc R U . . .
C12 C 0.0220(5) 0.84001(14) -0.0632(5) 0.0479(9) Uani 1 1 d . . . . .
H12 H -0.036614 0.865509 -0.063233 0.058 Uiso 1 1 calc R U . . .
C13 C 0.1613(4) 0.83339(12) 0.0587(4) 0.0423(8) Uani 1 1 d . . . . .
H13 H 0.198937 0.854790 0.141769 0.051 Uiso 1 1 calc R U . . .
C14 C 0.2474(4) 0.79611(12) 0.0622(4) 0.0395(8) Uani 1 1 d . . . . .
H14 H 0.344255 0.792345 0.145759 0.047 Uiso 1 1 calc R U . . .
C15 C 0.4336(4) 0.53761(11) 0.2814(4) 0.0361(8) Uani 1 1 d . . . . .
C16 C 0.2836(4) 0.59054(14) 0.3349(5) 0.0476(9) Uani 1 1 d . . . . .
H16 H 0.258664 0.620790 0.342303 0.057 Uiso 1 1 calc R U . . .
C17 C 0.1980(5) 0.55741(16) 0.3679(5) 0.0595(11) Uani 1 1 d . . . . .
H17 H 0.116053 0.565285 0.397269 0.071 Uiso 1 1 calc R U . . .
C18 C 0.2315(5) 0.51379(16) 0.3583(5) 0.0607(12) Uani 1 1 d . . . . .
H18 H 0.174080 0.491161 0.382066 0.073 Uiso 1 1 calc R U . . .
C19 C 0.3521(5) 0.50262(13) 0.3126(5) 0.0475(9) Uani 1 1 d . . . . .
C20 C 0.3955(5) 0.45789(13) 0.2986(5) 0.0595(12) Uani 1 1 d . . . . .
H20 H 0.343819 0.434090 0.324633 0.071 Uiso 1 1 calc R U . . .
C21 C 0.5081(5) 0.44890(13) 0.2490(5) 0.0600(13) Uani 1 1 d . . . . .
H21 H 0.532620 0.418816 0.238020 0.072 Uiso 1 1 calc R U . . .
C22 C 0.5929(4) 0.48398(12) 0.2121(4) 0.0463(9) Uani 1 1 d . . . . .
C23 C 0.7102(5) 0.47678(14) 0.1587(5) 0.0574(12) Uani 1 1 d . . . . .
H23 H 0.737629 0.447344 0.142905 0.069 Uiso 1 1 calc R U . . .
C24 C 0.7848(5) 0.51195(15) 0.1295(5) 0.0586(12) Uani 1 1 d . . . . .
H24 H 0.864389 0.507251 0.092987 0.070 Uiso 1 1 calc R U . . .
C25 C 0.7437(4) 0.55510(14) 0.1535(5) 0.0501(10) Uani 1 1 d . . . . .
H25 H 0.797561 0.579405 0.133789 0.060 Uiso 1 1 calc R U . . .
C26 C 0.5575(4) 0.52853(11) 0.2310(4) 0.0362(8) Uani 1 1 d . . . . .

loop_
_atom_site_aniso_label
_atom_site_aniso_U_11
_atom_site_aniso_U_22
_atom_site_aniso_U_33
_atom_site_aniso_U_23
_atom_site_aniso_U_13
_atom_site_aniso_U_12
Zn1 0.0406(2) 0.0267(2) 0.0356(2) 0.00115(16) 0.01124(17) 0.00354(17)
S1 0.0945(9) 0.0509(6) 0.0338(5) 0.0043(4) 0.0233(5) 0.0343(6)
O1 0.0379(13) 0.0303(12) 0.0389(13) -0.0013(10) 0.0086(10) 0.0047(10)
O2 0.0572(18) 0.0511(17) 0.0669(19) 0.0089(15) 0.0194(15) 0.0192(14)
O3 0.105(3) 0.081(2) 0.064(2) 0.0331(19) 0.015(2) 0.045(2)
N1 0.0551(19) 0.0421(17) 0.0224(13) 0.0014(12) 0.0088(13) 0.0147(14)
N2 0.0427(16) 0.0367(15) 0.0268(14) 0.0040(11) 0.0079(12) 0.0097(13)
N3 0.0360(15) 0.0288(14) 0.0270(13) 0.0038(11) 0.0060(11) 0.0042(11)
N4 0.0356(15) 0.0327(15) 0.0394(15) -0.0038(12) 0.0113(12) 0.0028(12)
N5 0.0377(15) 0.0356(15) 0.0342(15) -0.0006(12) 0.0101(12) 0.0071(13)
N6 0.0408(17) 0.0451(18) 0.051(2) 0.0130(16) 0.0025(15) 0.0073(15)
C1 0.0377(18) 0.0345(17) 0.0278(16) 0.0044(13) 0.0080(14) 0.0075(14)
C2 0.0414(19) 0.0294(17) 0.0329(17) 0.0003(13) 0.0084(15) 0.0095(14)
C3 0.0391(18) 0.0347(18) 0.0320(17) 0.0025(14) 0.0097(14) 0.0034(15)
C4 0.0317(16) 0.0286(16) 0.0359(17) 0.0052(13) 0.0113(14) -0.0002(13)
C5 0.0364(18) 0.0356(18) 0.044(2) 0.0086(16) 0.0070(16) 0.0025(15)
C6 0.057(2) 0.057(3) 0.035(2) 0.0058(18) -0.0021(18) 0.005(2)
C7 0.087(3) 0.063(3) 0.033(2) -0.0066(19) 0.000(2) 0.014(3)
C8 0.064(3) 0.050(2) 0.0341(19) -0.0038(17) 0.0041(19) 0.013(2)
C9 0.0437(19) 0.0420(19) 0.0252(15) 0.0062(14) 0.0120(14) 0.0099(16)
C10 0.055(2) 0.065(3) 0.0329(19) -0.0035(18) 0.0045(18) 0.016(2)
C11 0.050(2) 0.074(3) 0.042(2) 0.003(2) 0.0049(18) 0.023(2)
C12 0.052(2) 0.049(2) 0.049(2) 0.0085(18) 0.0257(19) 0.0174(18)
C13 0.054(2) 0.0390(19) 0.0371(18) 0.0052(15) 0.0214(17) 0.0046(17)
C14 0.046(2) 0.0403(19) 0.0299(17) 0.0084(14) 0.0127(15) 0.0089(16)
C15 0.0386(18) 0.0316(17) 0.0316(16) -0.0010(13) 0.0063(14) 0.0023(14)
C16 0.045(2) 0.047(2) 0.053(2) -0.0065(18) 0.0210(18) 0.0005(17)
C17 0.047(2) 0.069(3) 0.066(3) -0.011(2) 0.026(2) -0.011(2)
C18 0.060(3) 0.060(3) 0.066(3) -0.003(2) 0.029(2) -0.025(2)
C19 0.052(2) 0.0372(19) 0.044(2) -0.0020(16) 0.0086(18) -0.0086(17)
C20 0.066(3) 0.033(2) 0.065(3) 0.0044(19) 0.009(2) -0.010(2)
C21 0.067(3) 0.0257(19) 0.061(3) -0.0023(17) -0.005(2) 0.0032(18)
C22 0.047(2) 0.0357(19) 0.0396(19) -0.0027(15) -0.0010(16) 0.0101(16)
C23 0.053(2) 0.048(2) 0.055(2) -0.0081(19) 0.003(2) 0.025(2)
C24 0.046(2) 0.065(3) 0.061(3) -0.012(2) 0.016(2) 0.020(2)
C25 0.042(2) 0.056(2) 0.049(2) -0.0030(19) 0.0139(18) 0.0034(18)
C26 0.0392(18) 0.0301(17) 0.0289(16) -0.0018(13) 0.0016(14) 0.0069(14)

loop_
_atom_type_symbol
_atom_type_description
_atom_type_scat_dispersion_real
_atom_type_scat_dispersion_imag
_atom_type_scat_source
C C 0.0033 0.0016 'International Tables Vol C Tables 4.2.6.8 and 6.1.1.4'
H H 0.0000 0.0000 'International Tables Vol C Tables 4.2.6.8 and 6.1.1.4'
N N 0.0061 0.0033 'International Tables Vol C Tables 4.2.6.8 and 6.1.1.4'
O O 0.0106 0.0060 'International Tables Vol C Tables 4.2.6.8 and 6.1.1.4'
S S 0.1246 0.1234 'International Tables Vol C Tables 4.2.6.8 and 6.1.1.4'
Zn Zn 0.2839 1.4301 'International Tables Vol C Tables 4.2.6.8 and 6.1.1.4'

loop_
_geom_angle_atom_site_label_1
_geom_angle_atom_site_label_2
_geom_angle_atom_site_label_3
_geom_angle
_geom_angle_site_symmetry_1
_geom_angle_site_symmetry_3
_geom_angle_publ_flag
O1 Zn1 N3 87.86(9) . . ?
O1 Zn1 N4 98.47(10) . . ?
N3 Zn1 N4 107.85(11) . . ?
O1 Zn1 N5 88.03(10) . . ?
N3 Zn1 N5 172.21(11) . . ?
N4 Zn1 N5 79.32(11) . . ?
O1 Zn1 S1 151.30(8) . . ?
N3 Zn1 S1 82.51(8) . . ?
N4 Zn1 S1 110.21(9) . . ?
N5 Zn1 S1 98.06(8) . . ?
C1 S1 Zn1 92.81(11) . . ?
C4 O1 Zn1 131.3(2) . . ?
C1 N1 C9 129.4(3) . . ?
C1 N1 H1 115.3 . . ?
C9 N1 H1 115.3 . . ?
C1 N2 N3 113.3(3) . . ?
C2 N3 N2 113.8(3) . . ?
C2 N3 Zn1 127.1(2) . . ?
N2 N3 Zn1 119.0(2) . . ?
C16 N4 C15 119.2(3) . . ?
C16 N4 Zn1 127.6(3) . . ?
C15 N4 Zn1 113.0(2) . . ?
C25 N5 C26 117.8(3) . . ?
C25 N5 Zn1 130.4(3) . . ?
C26 N5 Zn1 111.7(2) . . ?
O2 N6 O3 122.0(4) . . ?
O2 N6 C5 120.4(3) . . ?
O3 N6 C5 117.6(4) . . ?
N2 C1 N1 117.3(3) . . ?
N2 C1 S1 128.0(2) . . ?
N1 C1 S1 114.7(2) . . ?
N3 C2 C3 126.2(3) . . ?
N3 C2 H2 116.9 . . ?
C3 C2 H2 116.9 . . ?
C8 C3 C4 121.0(3) . . ?
C8 C3 C2 115.7(3) . . ?
C4 C3 C2 123.3(3) . . ?
O1 C4 C5 123.1(3) . . ?
O1 C4 C3 123.2(3) . . ?
C5 C4 C3 113.7(3) . . ?
C6 C5 C4 124.1(3) . . ?
C6 C5 N6 116.2(3) . . ?
C4 C5 N6 119.6(3) . . ?
C7 C6 C5 119.9(4) . . ?
C7 C6 H6 120.1 . . ?
C5 C6 H6 120.1 . . ?
C6 C7 C8 118.7(4) . . ?
C6 C7 H7 120.6 . . ?
C8 C7 H7 120.6 . . ?
C3 C8 C7 122.5(4) . . ?
C3 C8 H8 118.7 . . ?
C7 C8 H8 118.7 . . ?
C10 C9 N1 117.7(3) . . ?
C10 C9 C14 118.2(3) . . ?
N1 C9 C14 124.1(3) . . ?
C11 C10 C9 121.0(4) . . ?
C11 C10 H10 119.5 . . ?
C9 C10 H10 119.5 . . ?
C12 C11 C10 120.5(4) . . ?
C12 C11 H11 119.8 . . ?
C10 C11 H11 119.8 . . ?
C11 C12 C13 119.4(4) . . ?
C11 C12 H12 120.3 . . ?
C13 C12 H12 120.3 . . ?
C12 C13 C14 121.2(4) . . ?
C12 C13 H13 119.4 . . ?
C14 C13 H13 119.4 . . ?
C13 C14 C9 119.6(3) . . ?
C13 C14 H14 120.2 . . ?
C9 C14 H14 120.2 . . ?
N4 C15 C19 122.0(3) . . ?
N4 C15 C26 117.5(3) . . ?
C19 C15 C26 120.5(3) . . ?
N4 C16 C17 121.8(4) . . ?
N4 C16 H16 119.1 . . ?
C17 C16 H16 119.1 . . ?
C18 C17 C16 120.3(4) . . ?
C18 C17 H17 119.9 . . ?
C16 C17 H17 119.9 . . ?
C17 C18 C19 119.2(4) . . ?
C17 C18 H18 120.4 . . ?
C19 C18 H18 120.4 . . ?
C15 C19 C18 117.5(4) . . ?
C15 C19 C20 119.1(4) . . ?
C18 C19 C20 123.3(4) . . ?
C21 C20 C19 121.1(4) . . ?
C21 C20 H20 119.5 . . ?
C19 C20 H20 119.5 . . ?
C20 C21 C22 121.6(4) . . ?
C20 C21 H21 119.2 . . ?
C22 C21 H21 119.2 . . ?
C23 C22 C26 116.9(4) . . ?
C23 C22 C21 124.2(4) . . ?
C26 C22 C21 118.9(4) . . ?
C24 C23 C22 119.9(4) . . ?
C24 C23 H23 120.1 . . ?
C22 C23 H23 120.1 . . ?
C23 C24 C25 119.5(4) . . ?
C23 C24 H24 120.2 . . ?
C25 C24 H24 120.2 . . ?
N5 C25 C24 122.6(4) . . ?
N5 C25 H25 118.7 . . ?
C24 C25 H25 118.7 . . ?
N5 C26 C22 123.3(3) . . ?
N5 C26 C15 117.9(3) . . ?
C22 C26 C15 118.8(3) . . ?

loop_
_geom_bond_atom_site_label_1
_geom_bond_atom_site_label_2
_geom_bond_distance
_geom_bond_site_symmetry_2
_geom_bond_publ_flag
Zn1 O1 2.018(2) . ?
Zn1 N3 2.065(3) . ?
Zn1 N4 2.099(3) . ?
Zn1 N5 2.150(3) . ?
Zn1 S1 2.3558(10) . ?
S1 C1 1.743(4) . ?
O1 C4 1.286(4) . ?
O2 N6 1.221(4) . ?
O3 N6 1.232(4) . ?
N1 C1 1.380(4) . ?
N1 C9 1.401(4) . ?
N1 H1 0.8800 . ?
N2 C1 1.297(4) . ?
N2 N3 1.392(4) . ?
N3 C2 1.286(4) . ?
N4 C16 1.322(5) . ?
N4 C15 1.364(4) . ?
N5 C25 1.332(5) . ?
N5 C26 1.349(5) . ?
N6 C5 1.459(5) . ?
C2 C3 1.448(4) . ?
C2 H2 0.9500 . ?
C3 C8 1.384(5) . ?
C3 C4 1.440(5) . ?
C4 C5 1.428(5) . ?
C5 C6 1.385(5) . ?
C6 C7 1.372(6) . ?
C6 H6 0.9500 . ?
C7 C8 1.386(5) . ?
C7 H7 0.9500 . ?
C8 H8 0.9500 . ?
C9 C10 1.391(5) . ?
C9 C14 1.406(5) . ?
C10 C11 1.381(6) . ?
C10 H10 0.9500 . ?
C11 C12 1.370(6) . ?
C11 H11 0.9500 . ?
C12 C13 1.377(5) . ?
C12 H12 0.9500 . ?
C13 C14 1.384(5) . ?
C13 H13 0.9500 . ?
C14 H14 0.9500 . ?
C15 C19 1.402(5) . ?
C15 C26 1.450(5) . ?
C16 C17 1.393(6) . ?
C16 H16 0.9500 . ?
C17 C18 1.362(6) . ?
C17 H17 0.9500 . ?
C18 C19 1.409(6) . ?
C18 H18 0.9500 . ?
C19 C20 1.428(6) . ?
C20 C21 1.345(7) . ?
C20 H20 0.9500 . ?
C21 C22 1.446(6) . ?
C21 H21 0.9500 . ?
C22 C23 1.400(6) . ?
C22 C26 1.410(5) . ?
C23 C24 1.358(6) . ?
C23 H23 0.9500 . ?
C24 C25 1.398(6) . ?
C24 H24 0.9500 . ?
C25 H25 0.9500 . ?

loop_
_geom_hbond_atom_site_label_D
_geom_hbond_atom_site_label_H
_geom_hbond_atom_site_label_A
_geom_hbond_distance_DH
_geom_hbond_distance_HA
_geom_hbond_distance_DA
_geom_hbond_angle_DHA
_geom_hbond_site_symmetry_A
_geom_hbond_publ_flag
C2 H2 N1 0.95 2.69 3.452(5) 137.6 4_576 yes
C12 H12 O1 0.95 2.54 3.279(5) 134.7 4_475 yes
C12 H12 O2 0.95 2.60 3.309(5) 131.7 4_475 yes
C18 H18 O2 0.95 2.51 3.400(5) 156.6 3_666 yes
C23 H23 O3 0.95 2.82 3.453(6) 124.7 3_766 yes
C24 H24 O3 0.95 2.82 3.452(5) 124.5 3_766 yes

loop_
_geom_torsion_atom_site_label_1
_geom_torsion_atom_site_label_2
_geom_torsion_atom_site_label_3
_geom_torsion_atom_site_label_4
_geom_torsion
_geom_torsion_site_symmetry_1
_geom_torsion_site_symmetry_2
_geom_torsion_site_symmetry_3
_geom_torsion_site_symmetry_4
_geom_torsion_publ_flag
C1 N2 N3 C2 164.0(3) . . . . ?
C1 N2 N3 Zn1 -15.3(4) . . . . ?
N3 N2 C1 N1 178.8(3) . . . . ?
N3 N2 C1 S1 -2.7(5) . . . . ?
C9 N1 C1 N2 3.1(6) . . . . ?
C9 N1 C1 S1 -175.5(3) . . . . ?
Zn1 S1 C1 N2 15.1(4) . . . . ?
Zn1 S1 C1 N1 -166.4(3) . . . . ?
N2 N3 C2 C3 -178.6(3) . . . . ?
Zn1 N3 C2 C3 0.6(6) . . . . ?
N3 C2 C3 C8 -173.9(4) . . . . ?
N3 C2 C3 C4 7.1(6) . . . . ?
Zn1 O1 C4 C5 172.8(3) . . . . ?
Zn1 O1 C4 C3 -5.5(5) . . . . ?
C8 C3 C4 O1 176.4(4) . . . . ?
C2 C3 C4 O1 -4.7(5) . . . . ?
C8 C3 C4 C5 -2.1(5) . . . . ?
C2 C3 C4 C5 176.9(3) . . . . ?
O1 C4 C5 C6 -175.5(4) . . . . ?
C3 C4 C5 C6 3.0(5) . . . . ?
O1 C4 C5 N6 2.0(5) . . . . ?
C3 C4 C5 N6 -179.5(3) . . . . ?
O2 N6 C5 C6 -152.3(4) . . . . ?
O3 N6 C5 C6 28.6(5) . . . . ?
O2 N6 C5 C4 30.0(5) . . . . ?
O3 N6 C5 C4 -149.1(4) . . . . ?
C4 C5 C6 C7 -2.4(7) . . . . ?
N6 C5 C6 C7 180.0(4) . . . . ?
C5 C6 C7 C8 0.7(8) . . . . ?
C4 C3 C8 C7 0.7(7) . . . . ?
C2 C3 C8 C7 -178.3(4) . . . . ?
C6 C7 C8 C3 0.0(8) . . . . ?
C1 N1 C9 C10 -154.8(4) . . . . ?
C1 N1 C9 C14 27.1(6) . . . . ?
N1 C9 C10 C11 178.7(4) . . . . ?
C14 C9 C10 C11 -3.1(6) . . . . ?
C9 C10 C11 C12 0.7(7) . . . . ?
C10 C11 C12 C13 1.4(7) . . . . ?
C11 C12 C13 C14 -1.0(6) . . . . ?
C12 C13 C14 C9 -1.5(6) . . . . ?
C10 C9 C14 C13 3.5(5) . . . . ?
N1 C9 C14 C13 -178.5(3) . . . . ?
C16 N4 C15 C19 -0.5(5) . . . . ?
Zn1 N4 C15 C19 174.7(3) . . . . ?
C16 N4 C15 C26 178.2(3) . . . . ?
Zn1 N4 C15 C26 -6.6(4) . . . . ?
C15 N4 C16 C17 0.6(6) . . . . ?
Zn1 N4 C16 C17 -173.8(3) . . . . ?
N4 C16 C17 C18 0.1(6) . . . . ?
C16 C17 C18 C19 -0.8(7) . . . . ?
N4 C15 C19 C18 -0.3(5) . . . . ?
C26 C15 C19 C18 -178.9(3) . . . . ?
N4 C15 C19 C20 -179.7(3) . . . . ?
C26 C15 C19 C20 1.7(5) . . . . ?
C17 C18 C19 C15 0.9(6) . . . . ?
C17 C18 C19 C20 -179.8(4) . . . . ?
C15 C19 C20 C21 -3.0(6) . . . . ?
C18 C19 C20 C21 177.6(4) . . . . ?
C19 C20 C21 C22 1.7(6) . . . . ?
C20 C21 C22 C23 -179.4(4) . . . . ?
C20 C21 C22 C26 1.0(6) . . . . ?
C26 C22 C23 C24 0.7(5) . . . . ?
C21 C22 C23 C24 -179.0(4) . . . . ?
C22 C23 C24 C25 0.2(6) . . . . ?
C26 N5 C25 C24 0.3(5) . . . . ?
Zn1 N5 C25 C24 176.7(3) . . . . ?
C23 C24 C25 N5 -0.7(6) . . . . ?
C25 N5 C26 C22 0.7(5) . . . . ?
Zn1 N5 C26 C22 -176.4(3) . . . . ?
C25 N5 C26 C15 -178.6(3) . . . . ?
Zn1 N5 C26 C15 4.3(3) . . . . ?
C23 C22 C26 N5 -1.1(5) . . . . ?
C21 C22 C26 N5 178.5(3) . . . . ?
C23 C22 C26 C15 178.1(3) . . . . ?
C21 C22 C26 C15 -2.2(5) . . . . ?
N4 C15 C26 N5 1.5(4) . . . . ?
C19 C15 C26 N5 -179.8(3) . . . . ?
N4 C15 C26 C22 -177.8(3) . . . . ?
C19 C15 C26 C22 0.9(5) . . . . ?
